data_2204189
loop_
_publ_author_name
'Huo, Li-Hua'
'Gao, Shan'
'Zhao, Hui'
'Zhao, Jing-Gui'
'Zain, Sharifuddin M.'
'Ng, Seik Weng'

_publ_section_title
;
 3-Methoxysalicylaldehyde 4-methoxybenzoylhydrazone monohydrate
;
_journal_issue 9
_journal_name_full 'Acta Crystallographica Section E'
_journal_page_first o1538
_journal_page_last o1540
_journal_paper_doi 10.1107/S1600536804019658
_journal_volume 60
_journal_year 2004
_chemical_formula_moiety 'C16 H16 N2 O4, H2 O'
_chemical_formula_sum 'C16 H18 N2 O5'
_chemical_formula_weight 318.32
_chemical_name_systematic
;
3-Methoxysalicylaldehyde 4-methoxybenzoylhydrazone monohydrate
;
_space_group_IT_number 19
_symmetry_cell_setting orthorhombic
_symmetry_space_group_name_Hall 'P 2ac 2ab'
_symmetry_space_group_name_H-M 'P 21 21 21'
_atom_sites_solution_hydrogens geom
_atom_sites_solution_primary direct
_atom_sites_solution_secondary difmap
_audit_creation_method SHELXL-97
_cell_angle_alpha 90
_cell_angle_beta 90
_cell_angle_gamma 90
_cell_formula_units_Z 4
_cell_length_a 5.0130(10)
_cell_length_b 12.733(3)
_cell_length_c 24.096(5)
_cell_measurement_reflns_used 14318
_cell_measurement_temperature 295(2)
_cell_measurement_theta_max 27.5
_cell_measurement_theta_min 3.0
_cell_volume 1538.1(6)
_computing_cell_refinement RAPID-AUTO
_computing_data_collection 'RAPID-AUTO (Rigaku, 1998)'
_computing_data_reduction 'CrystalStructure (Rigaku/MSC, 2002)'
_computing_molecular_graphics 'ORTEPII (Johnson, 1976) and POV-Ray (Cason, 2002)'
_computing_publication_material SHELXL97
_computing_structure_refinement 'SHELXL97 (Sheldrick, 1997)'
_computing_structure_solution 'SHELXS97 (Sheldrick, 1997)'
_diffrn_ambient_temperature 295(2)
_diffrn_measured_fraction_theta_full 1.00
_diffrn_measured_fraction_theta_max 1.00
_diffrn_measurement_device_type 'Rigaku R-AXIS RAPID'
_diffrn_measurement_method \w
_diffrn_radiation_monochromator graphite
_diffrn_radiation_source 'fine-focus sealed tube'
_diffrn_radiation_type MoK\a
_diffrn_radiation_wavelength 0.71073
_diffrn_reflns_av_R_equivalents 0.038
_diffrn_reflns_av_sigmaI/netI 0.018
_diffrn_reflns_limit_h_max 5
_diffrn_reflns_limit_h_min -6
_diffrn_reflns_limit_k_max 16
_diffrn_reflns_limit_k_min -16
_diffrn_reflns_limit_l_max 31
_diffrn_reflns_limit_l_min -31
_diffrn_reflns_number 14735
_diffrn_reflns_theta_full 27.5
_diffrn_reflns_theta_max 27.5
_diffrn_reflns_theta_min 3.0
_diffrn_standards_decay_% 0
_diffrn_standards_interval_count 0
_diffrn_standards_interval_time 0
_diffrn_standards_number 0
_exptl_absorpt_coefficient_mu 0.103
_exptl_absorpt_correction_T_max 0.979
_exptl_absorpt_correction_T_min 0.830
_exptl_absorpt_correction_type multi-scan
_exptl_absorpt_process_details '(ABSCOR; Higashi, 1995)'
_exptl_crystal_colour Colorless
_exptl_crystal_density_diffrn 1.375
_exptl_crystal_density_method 'not measured'
_exptl_crystal_description Prism
_exptl_crystal_F_000 672
_exptl_crystal_size_max 0.39
_exptl_crystal_size_mid 0.26
_exptl_crystal_size_min 0.21
_refine_diff_density_max 0.24
_refine_diff_density_min -0.12
_refine_ls_abs_structure_details 'Calculation of Flack parameter suppressed'
_refine_ls_extinction_method none
_refine_ls_goodness_of_fit_ref 1.04
_refine_ls_hydrogen_treatment mixed
_refine_ls_matrix_type full
_refine_ls_number_parameters 226
_refine_ls_number_reflns 2073
_refine_ls_number_restraints 5
_refine_ls_restrained_S_all 1.04
_refine_ls_R_factor_all 0.051
_refine_ls_R_factor_gt 0.041
_refine_ls_shift/su_max 0.001
_refine_ls_shift/su_mean 0.000
_refine_ls_structure_factor_coef Fsqd
_refine_ls_weighting_details 'calc w = 1/[\s^2^(Fo^2^)+(0.0563P)^2^+0.2354P] where P = (Fo^2^+2Fc^2^)/3'
_refine_ls_weighting_scheme calc
_refine_ls_wR_factor_gt 0.098
_refine_ls_wR_factor_ref 0.102
_reflns_number_gt 1784
_reflns_number_total 2073
_reflns_threshold_expression I>2\s(I)
_cod_data_source_file hg6085.cif
_cod_data_source_block I
_cod_depositor_comments
;
The following automatic conversions were performed:
'_symmetry_cell_setting' value 'Orthorhombic' changed to 'orthorhombic'
according to '/home/saulius/struct/CIF-dictionaries/cif_core.dic'
dictionary named 'cif_core.dic' version 2.4.1 from
2010-06-29.

'_exptl_absorpt_correction_type' value 'Multi-scan' changed
to 'multi-scan' according to
'/home/saulius/struct/CIF-dictionaries/cif_core.dic' dictionary named
'cif_core.dic' version 2.4.1 from 2010-06-29.

Automatic conversion script
Id: cif_fix_enum 1527 2010-12-29 10:47:43Z saulius 

The following automatic conversions were performed:

'_symmetry_cell_setting' value 'Orthorhombic' changed to
'orthorhombic' according to
/home/saulius/struct/CIF-dictionaries/cif_core.dic dictionary named
'cif_core.dic' version 2.4.1 from
2010-06-29.

'_exptl_absorpt_correction_type' value 'Multi-scan'
changed to 'multi-scan' according to
/home/saulius/struct/CIF-dictionaries/cif_core.dic dictionary named
'cif_core.dic' version 2.4.1 from 2010-06-29.

Automatic conversion script
Id: cif_fix_values 1715 2011-07-08 13:25:40Z adriana 
;
_cod_original_cell_volume 1537.9(5)
_cod_database_code 2204189
_cod_database_fobs_code 2204189

loop_
_symmetry_equiv_pos_as_xyz
'x, y, z'
'-x+1/2, -y, z+1/2'
'-x, y+1/2, -z+1/2'
'x+1/2, -y+1/2, -z'

loop_
_atom_site_label
_atom_site_fract_x
_atom_site_fract_y
_atom_site_fract_z
_atom_site_U_iso_or_equiv
_atom_site_adp_type
_atom_site_calc_flag
_atom_site_refinement_flags
_atom_site_occupancy
_atom_site_type_symbol
O1 0.9600(4) 0.29290(10) 0.83600(10) 0.0491(4) Uani d D 1 O
O2 1.3161(4) 0.27770(10) 0.91320(10) 0.0526(5) Uani d . 1 O
O3 0.3954(5) 0.27000(10) 0.70730(10) 0.0632(6) Uani d . 1 O
O4 -0.3348(4) 0.48340(10) 0.52400(10) 0.0577(5) Uani d . 1 O
O1w 1.4487(5) 0.16200(10) 0.80320(10) 0.0614(5) Uani d D 1 O
N1 0.7224(4) 0.4108(2) 0.75710(10) 0.0425(5) Uani d . 1 N
N2 0.5456(5) 0.4367(2) 0.71530(10) 0.0432(5) Uani d D 1 N
C1 1.1032(5) 0.3805(2) 0.84600(10) 0.0383(5) Uani d . 1 C
C2 1.3005(5) 0.3740(2) 0.88760(10) 0.0405(5) Uani d . 1 C
C3 1.4591(5) 0.4595(2) 0.89950(10) 0.0457(5) Uani d . 1 C
C4 1.4263(5) 0.5527(2) 0.87070(10) 0.0483(6) Uani d . 1 C
C5 1.2340(5) 0.5607(2) 0.83010(10) 0.0475(6) Uani d . 1 C
C6 1.0702(5) 0.4748(2) 0.81700(10) 0.0397(5) Uani d . 1 C
C7 0.8729(5) 0.4866(2) 0.77300(10) 0.0451(6) Uani d . 1 C
C8 1.5353(6) 0.2607(2) 0.94980(10) 0.0569(7) Uani d . 1 C
C9 0.3854(5) 0.3624(2) 0.69290(10) 0.0430(5) Uani d . 1 C
C10 0.1971(5) 0.3978(2) 0.64880(10) 0.0389(5) Uani d . 1 C
C11 0.1569(6) 0.5022(2) 0.63310(10) 0.0467(6) Uani d . 1 C
C12 -0.0233(5) 0.5274(2) 0.59200(10) 0.0489(6) Uani d . 1 C
C13 -0.1676(5) 0.4499(2) 0.56520(10) 0.0429(5) Uani d . 1 C
C14 -0.1360(5) 0.3458(2) 0.58130(10) 0.0464(6) Uani d . 1 C
C15 0.0441(5) 0.3216(2) 0.62250(10) 0.0462(6) Uani d . 1 C
C16 -0.4836(7) 0.4068(3) 0.49470(10) 0.0722(9) Uani d . 1 C
H1o 0.859(5) 0.304(2) 0.8080(10) 0.060(10) Uiso d D 1 H
H1w1 1.334(7) 0.186(3) 0.8260(10) 0.13(2) Uiso d D 1 H
H1w2 1.443(7) 0.202(2) 0.7740(10) 0.080(10) Uiso d D 1 H
H2n 0.528(5) 0.5001(9) 0.7052(9) 0.040(10) Uiso d D 1 H
H3 1.5887 0.4546 0.9270 0.055 Uiso calc R 1 H
H4 1.5345 0.6100 0.8788 0.058 Uiso calc R 1 H
H5 1.2124 0.6238 0.8111 0.057 Uiso calc R 1 H
H7 0.8552 0.5517 0.7558 0.054 Uiso calc R 1 H
H8a 1.5216 0.3075 0.9809 0.085 Uiso calc R 1 H
H8b 1.6994 0.2736 0.9304 0.085 Uiso calc R 1 H
H8c 1.5324 0.1893 0.9627 0.085 Uiso calc R 1 H
H11 0.2529 0.5553 0.6505 0.056 Uiso calc R 1 H
H12 -0.0483 0.5973 0.5822 0.059 Uiso calc R 1 H
H14 -0.2355 0.2930 0.5645 0.056 Uiso calc R 1 H
H15 0.0640 0.2518 0.6331 0.055 Uiso calc R 1 H
H16a -0.6004 0.3708 0.5199 0.108 Uiso calc R 1 H
H16b -0.3638 0.3572 0.4779 0.108 Uiso calc R 1 H
H16c -0.5873 0.4404 0.4663 0.108 Uiso calc R 1 H

loop_
_atom_site_aniso_label
_atom_site_aniso_U_11
_atom_site_aniso_U_22
_atom_site_aniso_U_33
_atom_site_aniso_U_12
_atom_site_aniso_U_13
_atom_site_aniso_U_23
O1 0.0490(10) 0.0450(10) 0.0540(10) -0.0050(10) -0.0160(10) 0.0010(10)
O2 0.0550(10) 0.0490(10) 0.0540(10) -0.0050(10) -0.0180(10) 0.0090(10)
O3 0.089(2) 0.0380(10) 0.0630(10) 0.0070(10) -0.0180(10) 0.0090(10)
O4 0.0590(10) 0.0590(10) 0.0550(10) 0.0000(10) -0.0180(10) 0.0020(10)
O1w 0.085(2) 0.0440(10) 0.0550(10) 0.0090(10) -0.0100(10) 0.0000(10)
N1 0.0450(10) 0.0470(10) 0.0350(10) 0.0110(10) -0.0020(10) 0.0020(10)
N2 0.0500(10) 0.0400(10) 0.0390(10) 0.0070(10) -0.0030(10) 0.0050(10)
C1 0.0370(10) 0.0400(10) 0.0380(10) 0.0020(10) 0.0020(10) -0.0040(10)
C2 0.0410(10) 0.0420(10) 0.0380(10) 0.0030(10) 0.0000(10) -0.0020(10)
C3 0.0410(10) 0.0510(10) 0.0450(10) 0.0000(10) -0.0020(10) -0.0080(10)
C4 0.0450(10) 0.0410(10) 0.0580(10) -0.0060(10) 0.0030(10) -0.0090(10)
C5 0.0500(10) 0.0380(10) 0.0550(10) 0.0050(10) 0.0110(10) 0.0020(10)
C6 0.0390(10) 0.0420(10) 0.0390(10) 0.0080(10) 0.0060(10) -0.0010(10)
C7 0.0480(10) 0.0440(10) 0.0440(10) 0.0100(10) 0.0040(10) 0.0050(10)
C8 0.051(2) 0.069(2) 0.0510(10) 0.0020(10) -0.0090(10) 0.0120(10)
C9 0.0510(10) 0.0380(10) 0.0390(10) 0.0100(10) 0.0030(10) 0.0020(10)
C10 0.0450(10) 0.0350(10) 0.0360(10) 0.0050(10) 0.0030(10) 0.0020(10)
C11 0.058(2) 0.0350(10) 0.0470(10) -0.0010(10) -0.0100(10) -0.0020(10)
C12 0.059(2) 0.0350(10) 0.0530(10) 0.0030(10) -0.0100(10) 0.0040(10)
C13 0.0410(10) 0.0480(10) 0.0400(10) 0.0020(10) -0.0010(10) 0.0000(10)
C14 0.0460(10) 0.0420(10) 0.0520(10) -0.0050(10) -0.0020(10) -0.0060(10)
C15 0.0560(10) 0.0320(10) 0.0510(10) 0.0000(10) 0.0030(10) 0.0010(10)
C16 0.064(2) 0.087(2) 0.066(2) -0.010(2) -0.023(2) 0.000(2)

loop_
_atom_type_symbol
_atom_type_description
_atom_type_scat_dispersion_real
_atom_type_scat_dispersion_imag
_atom_type_scat_source
C C 0.0033 0.0000 'International Tables Vol C Tables 4.2.6.8 and 6.1.1.4'
H H 0.0000 0.0000 'International Tables Vol C Tables 4.2.6.8 and 6.1.1.4'
N N 0.0061 0.0000 'International Tables Vol C Tables 4.2.6.8 and 6.1.1.4'
O O 0.0106 0.0000 'International Tables Vol C Tables 4.2.6.8 and 6.1.1.4'

loop_
_geom_angle_atom_site_label_1
_geom_angle_atom_site_label_2
_geom_angle_atom_site_label_3
_geom_angle
_geom_angle_publ_flag
C2 O2 C8 117.2(2) yes
C13 O4 C16 118.1(2) yes
C7 N1 N2 114.5(2) yes
C9 N2 N1 120.3(2) yes
O1 C1 C2 116.8(2) yes
O1 C1 C6 123.9(2) yes
O2 C2 C1 114.3(2) yes
O2 C2 C3 125.4(2) yes
C6 C1 C2 119.3(2) no
C3 C2 C1 120.3(2) no
C2 C3 C4 120.3(2) no
C5 C4 C3 120.2(2) no
C4 C5 C6 120.7(2) no
C1 C6 C5 119.2(2) no
C1 C6 C7 122.2(2) yes
C5 C6 C7 118.6(2) yes
N1 C7 C6 122.6(2) yes
O3 C9 N2 122.1(2) yes
O3 C9 C10 121.2(2) yes
N2 C9 C10 116.7(2) yes
C15 C10 C11 117.5(2) no
C15 C10 C9 117.6(2) yes
C11 C10 C9 124.9(2) yes
C12 C11 C10 120.7(2) no
C11 C12 C13 120.9(2) no
O4 C13 C12 116.0(2) yes
O4 C13 C14 124.7(2) yes
C12 C13 C14 119.3(2) no
C15 C14 C13 119.3(2) no
C14 C15 C10 122.3(2) no
C1 O1 H1o 109(2) no
H1w1 O1w H1w2 107(2) no
C9 N2 H2n 119(2) no
N1 N2 H2n 120(2) no
C2 C3 H3 119.8 no
C4 C3 H3 119.8 no
C5 C4 H4 119.9 no
C3 C4 H4 119.9 no
C4 C5 H5 119.6 no
C6 C5 H5 119.6 no
N1 C7 H7 118.7 no
C6 C7 H7 118.7 no
O2 C8 H8a 109.5 no
O2 C8 H8b 109.5 no
H8a C8 H8b 109.5 no
O2 C8 H8c 109.5 no
H8a C8 H8c 109.5 no
H8b C8 H8c 109.5 no
C12 C11 H11 119.6 no
C10 C11 H11 119.6 no
C11 C12 H12 119.6 no
C13 C12 H12 119.6 no
C15 C14 H14 120.3 no
C13 C14 H14 120.3 no
C14 C15 H15 118.9 no
C10 C15 H15 118.9 no
O4 C16 H16a 109.5 no
O4 C16 H16b 109.5 no
H16a C16 H16b 109.5 no
O4 C16 H16c 109.5 no
H16a C16 H16c 109.5 no
H16b C16 H16c 109.5 no

loop_
_geom_bond_atom_site_label_1
_geom_bond_atom_site_label_2
_geom_bond_distance
_geom_bond_publ_flag
O1 C1 1.348(3) yes
O2 C2 1.373(3) yes
O2 C8 1.426(3) yes
O3 C9 1.228(3) yes
O4 C13 1.367(3) yes
O4 C16 1.417(3) yes
N1 N2 1.382(3) yes
N1 C7 1.284(3) yes
N2 C9 1.353(3) yes
C1 C2 1.411(3) no
C1 C6 1.399(3) no
C2 C3 1.379(3) no
C3 C4 1.384(3) no
C4 C5 1.377(4) no
C5 C6 1.404(3) no
C6 C7 1.458(3) yes
C9 C10 1.490(3) yes
C10 C15 1.390(3) no
C10 C11 1.398(3) no
C11 C12 1.377(3) no
C12 C13 1.383(3) no
C13 C14 1.391(3) no
C14 C15 1.376(3) no
O1 H1o 0.850(10) ?
O1w H1w1 0.860(10) ?
O1w H1w2 0.870(10) ?
N2 H2n 0.850(10) ?
C3 H3 0.93 ?
C4 H4 0.93 ?
C5 H5 0.93 ?
C7 H7 0.93 ?
C8 H8a 0.96 ?
C8 H8b 0.96 ?
C8 H8c 0.96 ?
C11 H11 0.93 ?
C12 H12 0.93 ?
C14 H14 0.93 ?
C15 H15 0.93 ?
C16 H16a 0.96 ?
C16 H16b 0.96 ?
C16 H16c 0.96 ?

loop_
_geom_hbond_atom_site_label_D
_geom_hbond_atom_site_label_H
_geom_hbond_atom_site_label_A
_geom_hbond_site_symmetry_A
_geom_hbond_distance_DH
_geom_hbond_distance_HA
_geom_hbond_distance_DA
_geom_hbond_angle_DHA
_geom_hbond_publ_flag
O1 H1o N1 . 0.850(10) 1.96(2) 2.700(2) 145(3) yes
O1w H1w1 O1 . 0.860(10) 2.33(2) 3.067(3) 145(3) yes
O1w H1w1 O2 . 0.860(10) 2.40(3) 3.104(3) 140(4) yes
O1w H1w2 O3 1_655 0.870(10) 1.840(10) 2.701(2) 171(3) yes
N2 H2n O1w 3_756 0.850(10) 2.080(10) 2.904(3) 165(2) yes

loop_
_geom_torsion_atom_site_label_1
_geom_torsion_atom_site_label_2
_geom_torsion_atom_site_label_3
_geom_torsion_atom_site_label_4
_geom_torsion
_geom_torsion_publ_flag
C7 N1 N2 C9 176.7(2) no
C8 O2 C2 C3 -8.4(3) no
C8 O2 C2 C1 171.1(2) no
O1 C1 C2 O2 -1.0(3) no
C6 C1 C2 O2 -179.7(2) no
O1 C1 C2 C3 178.6(2) no
C6 C1 C2 C3 -0.1(3) no
O2 C2 C3 C4 179.5(2) no
C1 C2 C3 C4 0.0(4) no
C2 C3 C4 C5 0.3(4) no
C3 C4 C5 C6 -0.5(4) no
O1 C1 C6 C5 -178.7(2) no
C2 C1 C6 C5 -0.1(3) no
O1 C1 C6 C7 0.5(3) no
C2 C1 C6 C7 179.1(2) no
C4 C5 C6 C1 0.4(3) no
C4 C5 C6 C7 -178.9(2) no
N2 N1 C7 C6 179.4(2) no
C1 C6 C7 N1 -2.0(3) no
C5 C6 C7 N1 177.3(2) no
N1 N2 C9 O3 -2.1(4) no
N1 N2 C9 C10 178.8(2) no
O3 C9 C10 C15 -3.5(3) no
N2 C9 C10 C15 175.6(2) no
O3 C9 C10 C11 174.4(3) no
N2 C9 C10 C11 -6.5(3) no
C15 C10 C11 C12 -1.6(4) no
C9 C10 C11 C12 -179.5(2) no
C10 C11 C12 C13 -0.4(4) no
C16 O4 C13 C12 178.9(2) no
C16 O4 C13 C14 -1.3(4) no
C11 C12 C13 O4 -178.1(2) no
C11 C12 C13 C14 2.2(4) no
O4 C13 C14 C15 178.3(2) no
C12 C13 C14 C15 -1.9(4) no
C13 C14 C15 C10 -0.1(4) no
C11 C10 C15 C14 1.8(4) no
C9 C10 C15 C14 179.9(2) no

loop_
_cod_related_entry_id
_cod_related_entry_database
_cod_related_entry_code
1 ChemSpider 21174048
